data_4084006
loop_
_publ_author_name
'Ronellenfitsch, Mathias'
'Wadepohl, Hubert'
'Enders, Markus'

_publ_section_title
;
 Chromium Aryl Complexes with N-Donor Ligands as Catalyst Precursors
 for Selective Ethylene Trimerization
;
_journal_issue 20
_journal_name_full Organometallics
_journal_page_first 5758
_journal_paper_doi 10.1021/om500459k
_journal_volume 33
_journal_year 2014
_chemical_formula_moiety 'C35 H37 Cr N2'
_chemical_formula_sum 'C42 H45 Cr N2'
_chemical_formula_weight 629.80
_chemical_properties_physical 'air-sensitive, moisture-sensitive'
_space_group_crystal_system monoclinic
_space_group_IT_number 15
_space_group_name_Hall '-I 2ya'
_space_group_name_H-M_alt 'I 1 2/a 1'
_symmetry_cell_setting monoclinic
_symmetry_Int_Tables_number 15
_symmetry_space_group_name_Hall '-I 2ya'
_symmetry_space_group_name_H-M 'I 1 2/a 1'
_atom_sites_solution_hydrogens geom
_atom_sites_solution_primary iterative
_atom_sites_solution_secondary difmap
_audit_block_code em_mr26
_audit_creation_date
;
'Thu Mar 27 11:28:41 2014'
;
_audit_update_record 'Thu Mar 27 11:46:56 CET 2014'
_cell_angle_alpha 90
_cell_angle_beta 105.182(5)
_cell_angle_gamma 90
_cell_formula_units_Z 8
_cell_length_a 17.3318(8)
_cell_length_b 14.6278(6)
_cell_length_c 28.7540(15)
_cell_measurement_reflns_used 3907
_cell_measurement_temperature 110(1)
_cell_measurement_theta_max 19.8890
_cell_measurement_theta_min 3.2830
_cell_volume 7035.5(6)
_computing_cell_refinement
;
CrysAlisPro, Agilent Technologies,
Version 1.171.37.31 (release 14-01-2014 CrysAlis171 .NET)
(compiled Jan 14 2014,18:38:05)
;
_computing_data_collection
;
CrysAlisPro, Agilent Technologies,
Version 1.171.37.31 (release 14-01-2014 CrysAlis171 .NET)
(compiled Jan 14 2014,18:38:05)
;
_computing_data_reduction
;
CrysAlisPro, Agilent Technologies,
Version 1.171.37.31 (release 14-01-2014 CrysAlis171 .NET)
(compiled Jan 14 2014,18:38:05)
;
_computing_molecular_graphics 'Olex2 (Dolomanov et al., 2009)'
_computing_publication_material 'encif (Wadepohl, 2009-14); encifer 1.4 (CCDC, 2011)'
_computing_structure_refinement 'ShelXL (Sheldrick, 2008)'
_computing_structure_solution 'SUPERFLIP (Palatinus, 2007-2009)'
_diffrn_ambient_environment N~2~
_diffrn_ambient_temperature 110(1)
_diffrn_detector 'CCD plate'
_diffrn_detector_area_resol_mean 7.9621
_diffrn_detector_type Eos
_diffrn_measured_fraction_theta_full 0.987
_diffrn_measured_fraction_theta_max 0.997
_diffrn_measurement_details
;
  1 omega  -40.00   18.00   0.5000   16.0000
omega____ theta____ kappa____ phi______ frames
    -      -18.6942   57.0000 -150.0000 116

  2 omega    1.00   88.00   0.5000   16.0000
omega____ theta____ kappa____ phi______ frames
    -       18.7723   57.0000 -120.0000 174

  3 omega  -10.00   89.00   0.5000   16.0000
omega____ theta____ kappa____ phi______ frames
    -       18.7723   77.0000  120.0000 198

  4 omega   -3.00   88.00   0.5000   16.0000
omega____ theta____ kappa____ phi______ frames
    -       18.7723   57.0000  -30.0000 182

  5 omega  -46.00   51.00   0.5000   16.0000
omega____ theta____ kappa____ phi______ frames
    -       18.7723  -80.0000 -103.0190 194

  6 omega   -2.00   72.00   0.5000   16.0000
omega____ theta____ kappa____ phi______ frames
    -       18.7723   57.0000   60.0000 148

  7 omega  -51.00   49.00   0.5000   16.0000
omega____ theta____ kappa____ phi______ frames
    -       18.7723  -77.0000  120.0000 200

  8 omega  -46.00   51.00   0.5000   16.0000
omega____ theta____ kappa____ phi______ frames
    -       18.7723  -80.0000    5.8585 194

  9 omega  -51.00   49.00   0.5000   16.0000
omega____ theta____ kappa____ phi______ frames
    -       18.7723  -77.0000  -60.0000 200

 10 omega   -3.00   88.00   0.5000   16.0000
omega____ theta____ kappa____ phi______ frames
    -       18.7723   57.0000   60.0000 182

 11 omega   -3.00   88.00   0.5000   16.0000
omega____ theta____ kappa____ phi______ frames
    -       18.7723   57.0000    0.0000 182

 12 omega  -51.00   49.00   0.5000   16.0000
omega____ theta____ kappa____ phi______ frames
    -       18.7723  -77.0000   90.0000 200

;
_diffrn_measurement_device 'four-circle diffractometer'
_diffrn_measurement_device_type 'Agilent SuperNova, Dual, Cu at zero, Eos'
_diffrn_measurement_method '\w scans'
_diffrn_measurement_specimen_support 'polyimid foil'
_diffrn_orient_matrix_UB_11 -0.0108282000
_diffrn_orient_matrix_UB_12 0.0006919000
_diffrn_orient_matrix_UB_13 -0.0255675000
_diffrn_orient_matrix_UB_21 0.0401844000
_diffrn_orient_matrix_UB_22 -0.0095065000
_diffrn_orient_matrix_UB_23 0.0001007000
_diffrn_orient_matrix_UB_31 -0.0081545000
_diffrn_orient_matrix_UB_32 -0.0475178000
_diffrn_orient_matrix_UB_33 -0.0003758000
_diffrn_radiation_monochromator mirror
_diffrn_radiation_probe x-ray
_diffrn_radiation_type 'Mo K\a'
_diffrn_radiation_wavelength 0.71073
_diffrn_reflns_av_R_equivalents 0.2075
_diffrn_reflns_av_unetI/netI 0.1080
_diffrn_reflns_Laue_measured_fraction_full 0.987
_diffrn_reflns_Laue_measured_fraction_max 0.997
_diffrn_reflns_limit_h_max 20
_diffrn_reflns_limit_h_min -20
_diffrn_reflns_limit_k_max 17
_diffrn_reflns_limit_k_min -17
_diffrn_reflns_limit_l_max 34
_diffrn_reflns_limit_l_min -34
_diffrn_reflns_number 64076
_diffrn_reflns_point_group_measured_fraction_full 0.987
_diffrn_reflns_point_group_measured_fraction_max 0.997
_diffrn_reflns_theta_full 25.242
_diffrn_reflns_theta_max 25.146
_diffrn_reflns_theta_min 3.201
_diffrn_source 'microfocus X-Ray tube'
_exptl_absorpt_coefficient_mu 0.356
_exptl_absorpt_correction_T_max 1.00000
_exptl_absorpt_correction_T_min 0.75322
_exptl_absorpt_correction_type multi-scan
_exptl_absorpt_process_details
;
CrysAlisPro, Agilent Technologies,
Version 1.171.37.31 (release 14-01-2014 CrysAlis171 .NET)
(compiled Jan 14 2014,18:38:05)
Empirical absorption correction using spherical harmonics,
 implemented in SCALE3 ABSPACK scaling algorithm.
Empirical absorption correction using spherical harmonics,
 implemented in SCALE3 ABSPACK scaling algorithm.
;
_exptl_crystal_colour green
_exptl_crystal_density_diffrn 1.189
_exptl_crystal_description plate
_exptl_crystal_F_000 2680
_exptl_crystal_size_max 0.2886
_exptl_crystal_size_mid 0.1153
_exptl_crystal_size_min 0.0222
_refine_diff_density_max 0.359
_refine_diff_density_min -0.455
_refine_diff_density_rms 0.086
_refine_ls_extinction_method none
_refine_ls_goodness_of_fit_ref 1.046
_refine_ls_hydrogen_treatment constr
_refine_ls_matrix_type full
_refine_ls_number_parameters 346
_refine_ls_number_reflns 6292
_refine_ls_number_restraints 0
_refine_ls_restrained_S_all 1.046
_refine_ls_R_factor_all 0.1196
_refine_ls_R_factor_gt 0.0710
_refine_ls_shift/su_max 0.000
_refine_ls_shift/su_mean 0.000
_refine_ls_structure_factor_coef Fsqd
_refine_ls_weighting_details 'w=1/[\s^2^(Fo^2^)+(0.1074P)^2^] where P=(Fo^2^+2Fc^2^)/3'
_refine_ls_weighting_scheme calc
_refine_ls_wR_factor_gt 0.1866
_refine_ls_wR_factor_ref 0.2127
_reflns_Friedel_coverage 0.000
_reflns_number_gt 3913
_reflns_number_total 6292
_reflns_threshold_expression 'I > 2\s(I)'
_cod_data_source_file om500459k_si_002.cif
_cod_data_source_block en_mr26_sq
_cod_original_sg_symbol_H-M 'I 2/a'
_cod_database_code 4084006
_audit_block_refno 2003
_audit_block_usercomment 'mr283, plate, green'
_shelxl_version_number 2014-3
_shelx_space_group_comment
;
The symmetry employed for this shelxl refinement is uniquely defined
by the following loop, which should always be used as a source of
symmetry information in preference to the above space-group names.
They are only intended as comments.
;
_shelx_estimated_absorpt_t_max 0.992
_shelx_estimated_absorpt_t_min 0.904
_olex2_refinement_description
;
1. Fixed Uiso
 At 1.2 times of:
  All C(H) groups, All C(H,H) groups
 At 1.5 times of:
  All C(H,H,H) groups
2.a Secondary CH2 refined with riding coordinates:
 C11(H11A,H11B), C12(H12A,H12B), C13(H13A,H13B), C14(H14A,H14B), C15(H15A,H15B)
2.b Aromatic/amide H refined with riding coordinates:
 C2(H2), C3(H3), C4(H4), C5(H5), C6(H6), C7(H7), C17(H17), C18(H18), C20(H20),
 C21(H21), C24(H24), C25(H25), C27(H27), C28(H28), C31(H31), C32(H32), C34(H34),
  C35(H35)
2.c Idealised Me refined as rotating group:
 C22(H22A,H22B,H22C), C29(H29A,H29B,H29C), C36(H36A,H36B,H36C)
;
_cell_oxdiff_length_a 17.3299(10)
_cell_oxdiff_length_b 14.6355(5)
_cell_oxdiff_length_c 28.7420(17)
_cell_oxdiff_angle_alpha 89.977(4)
_cell_oxdiff_angle_beta 105.180(5)
_cell_oxdiff_angle_gamma 89.951(4)
_cell_oxdiff_volume 7035.5(6)
_cell_oxdiff_measurement_reflns_used 3907
_reflns_odcompleteness_completeness 87.53
_reflns_odcompleteness_theta 26.32
_reflns_odcompleteness_iscentric 1

loop_
_symmetry_equiv_pos_as_xyz
'x, y, z'
'-x+1/2, y, -z'
'x+1/2, y+1/2, z+1/2'
'-x+1, y+1/2, -z+1/2'
'-x, -y, -z'
'x-1/2, -y, z'
'-x+1/2, -y+1/2, -z+1/2'
'x, -y+1/2, z+1/2'

loop_
_atom_site_label
_atom_site_type_symbol
_atom_site_fract_x
_atom_site_fract_y
_atom_site_fract_z
_atom_site_U_iso_or_equiv
_atom_site_adp_type
_atom_site_occupancy
_atom_site_site_symmetry_order
_atom_site_calc_flag
_atom_site_refinement_flags_posn
Cr Cr 0.49786(4) 0.39674(5) 0.67004(3) 0.0233(2) Uani 1 1 d .
N1 N 0.5507(2) 0.2640(2) 0.68324(13) 0.0263(9) Uani 1 1 d .
N2 N 0.60115(19) 0.4025(2) 0.63614(12) 0.0214(8) Uani 1 1 d .
C2 C 0.5228(3) 0.1945(3) 0.70363(16) 0.0282(11) Uani 1 1 d .
H2 H 0.4694 0.1977 0.7062 0.034 Uiso 1 1 calc R
C3 C 0.5675(3) 0.1170(3) 0.72146(17) 0.0304(11) Uani 1 1 d .
H3 H 0.5441 0.0683 0.7348 0.036 Uiso 1 1 calc R
C4 C 0.6459(3) 0.1118(3) 0.71956(16) 0.0278(11) Uani 1 1 d .
H4 H 0.6775 0.0600 0.7322 0.033 Uiso 1 1 calc R
C5 C 0.7597(3) 0.1858(3) 0.69747(16) 0.0304(11) Uani 1 1 d .
H5 H 0.7938 0.1355 0.7095 0.036 Uiso 1 1 calc R
C6 C 0.7882(3) 0.2598(3) 0.67896(17) 0.0320(11) Uani 1 1 d .
H6 H 0.8433 0.2625 0.6800 0.038 Uiso 1 1 calc R
C7 C 0.7382(3) 0.3325(3) 0.65840(17) 0.0310(11) Uani 1 1 d .
H7 H 0.7599 0.3822 0.6447 0.037 Uiso 1 1 calc R
C8 C 0.6580(3) 0.3334(3) 0.65757(15) 0.0250(10) Uani 1 1 d .
C9 C 0.6285(2) 0.2589(3) 0.67983(15) 0.0214(10) Uani 1 1 d .
C10 C 0.6788(3) 0.1842(3) 0.69863(16) 0.0255(10) Uani 1 1 d .
C11 C 0.5521(2) 0.3713(3) 0.58753(15) 0.0276(11) Uani 1 1 d .
H11A H 0.5003 0.4040 0.5799 0.033 Uiso 1 1 calc R
H11B H 0.5408 0.3053 0.5893 0.033 Uiso 1 1 calc R
C12 C 0.5911(3) 0.3868(3) 0.54673(17) 0.0361(12) Uani 1 1 d .
H12A H 0.5546 0.3664 0.5159 0.043 Uiso 1 1 calc R
H12B H 0.6409 0.3504 0.5525 0.043 Uiso 1 1 calc R
C13 C 0.6103(3) 0.4875(3) 0.54350(17) 0.0379(12) Uani 1 1 d .
H13A H 0.5607 0.5242 0.5379 0.046 Uiso 1 1 calc R
H13B H 0.6344 0.4979 0.5163 0.046 Uiso 1 1 calc R
C14 C 0.6685(3) 0.5159(3) 0.59059(17) 0.0335(12) Uani 1 1 d .
H14A H 0.6794 0.5822 0.5896 0.040 Uiso 1 1 calc R
H14B H 0.7196 0.4829 0.5943 0.040 Uiso 1 1 calc R
C15 C 0.6356(3) 0.4954(3) 0.63373(16) 0.0254(10) Uani 1 1 d .
H15A H 0.6794 0.5046 0.6634 0.031 Uiso 1 1 calc R
H15B H 0.5937 0.5410 0.6342 0.031 Uiso 1 1 calc R
C16 C 0.4462(2) 0.5179(3) 0.63962(16) 0.0237(10) Uani 1 1 d .
C17 C 0.4712(3) 0.6062(3) 0.65455(16) 0.0264(10) Uani 1 1 d .
H17 H 0.5102 0.6139 0.6844 0.032 Uiso 1 1 calc R
C18 C 0.4413(3) 0.6842(3) 0.62739(17) 0.0289(11) Uani 1 1 d .
H18 H 0.4624 0.7424 0.6386 0.035 Uiso 1 1 calc R
C19 C 0.3821(2) 0.6786(3) 0.58492(16) 0.0268(10) Uani 1 1 d .
C20 C 0.3545(3) 0.5917(3) 0.57005(16) 0.0295(11) Uani 1 1 d .
H20 H 0.3132 0.5848 0.5411 0.035 Uiso 1 1 calc R
C21 C 0.3860(2) 0.5145(3) 0.59640(16) 0.0262(11) Uani 1 1 d .
H21 H 0.3655 0.4564 0.5845 0.031 Uiso 1 1 calc R
C22 C 0.3484(3) 0.7625(3) 0.55715(18) 0.0447(14) Uani 1 1 d .
H22A H 0.3020 0.7837 0.5676 0.067 Uiso 1 1 calc GR
H22B H 0.3320 0.7481 0.5227 0.067 Uiso 1 1 calc GR
H22C H 0.3892 0.8106 0.5630 0.067 Uiso 1 1 calc GR
C23 C 0.3875(2) 0.3517(3) 0.67403(16) 0.0266(11) Uani 1 1 d .
C24 C 0.3454(3) 0.3770(3) 0.70744(17) 0.0300(11) Uani 1 1 d .
H24 H 0.3686 0.4206 0.7315 0.036 Uiso 1 1 calc R
C25 C 0.2716(3) 0.3410(3) 0.70685(18) 0.0363(12) Uani 1 1 d .
H25 H 0.2463 0.3592 0.7310 0.044 Uiso 1 1 calc R
C26 C 0.2331(3) 0.2789(3) 0.67186(18) 0.0310(11) Uani 1 1 d .
C27 C 0.2726(3) 0.2546(3) 0.63750(17) 0.0323(12) Uani 1 1 d .
H27 H 0.2477 0.2139 0.6123 0.039 Uiso 1 1 calc R
C28 C 0.3488(3) 0.2892(3) 0.63949(17) 0.0310(11) Uani 1 1 d .
H28 H 0.3750 0.2691 0.6162 0.037 Uiso 1 1 calc R
C29 C 0.1520(3) 0.2401(4) 0.6706(2) 0.0489(15) Uani 1 1 d .
H29A H 0.1358 0.2606 0.6991 0.073 Uiso 1 1 calc GR
H29B H 0.1545 0.1732 0.6704 0.073 Uiso 1 1 calc GR
H29C H 0.1129 0.2613 0.6415 0.073 Uiso 1 1 calc GR
C30 C 0.5494(2) 0.4371(3) 0.73886(16) 0.0248(10) Uani 1 1 d .
C31 C 0.6046(2) 0.5084(3) 0.75041(16) 0.0266(11) Uani 1 1 d .
H31 H 0.6218 0.5374 0.7253 0.032 Uiso 1 1 calc R
C32 C 0.6355(3) 0.5387(3) 0.79803(16) 0.0281(11) Uani 1 1 d .
H32 H 0.6727 0.5877 0.8045 0.034 Uiso 1 1 calc R
C33 C 0.6124(3) 0.4981(3) 0.83550(17) 0.0320(11) Uani 1 1 d .
C34 C 0.5606(3) 0.4256(3) 0.82453(17) 0.0308(11) Uani 1 1 d .
H34 H 0.5449 0.3955 0.8499 0.037 Uiso 1 1 calc R
C35 C 0.5307(3) 0.3951(3) 0.77787(16) 0.0268(10) Uani 1 1 d .
H35 H 0.4960 0.3437 0.7722 0.032 Uiso 1 1 calc R
C36 C 0.6441(3) 0.5312(3) 0.88682(18) 0.0489(15) Uani 1 1 d .
H36A H 0.7013 0.5445 0.8931 0.073 Uiso 1 1 calc GR
H36B H 0.6359 0.4837 0.9091 0.073 Uiso 1 1 calc GR
H36C H 0.6155 0.5868 0.8916 0.073 Uiso 1 1 calc GR

loop_
_atom_site_aniso_label
_atom_site_aniso_U_11
_atom_site_aniso_U_22
_atom_site_aniso_U_33
_atom_site_aniso_U_23
_atom_site_aniso_U_13
_atom_site_aniso_U_12
Cr 0.0178(4) 0.0212(4) 0.0328(5) -0.0011(3) 0.0099(3) 0.0000(3)
N1 0.022(2) 0.024(2) 0.036(2) -0.0008(17) 0.0111(17) 0.0016(16)
N2 0.0172(18) 0.0204(19) 0.028(2) 0.0026(16) 0.0081(15) 0.0026(15)
C2 0.022(2) 0.024(2) 0.041(3) -0.003(2) 0.012(2) -0.003(2)
C3 0.027(2) 0.019(2) 0.048(3) 0.000(2) 0.017(2) -0.004(2)
C4 0.028(2) 0.018(2) 0.038(3) 0.002(2) 0.010(2) -0.0007(19)
C5 0.021(2) 0.034(3) 0.038(3) 0.002(2) 0.011(2) 0.005(2)
C6 0.016(2) 0.038(3) 0.045(3) 0.003(2) 0.012(2) 0.003(2)
C7 0.026(2) 0.027(3) 0.044(3) 0.004(2) 0.017(2) -0.005(2)
C8 0.026(2) 0.024(2) 0.026(2) -0.005(2) 0.007(2) 0.003(2)
C9 0.019(2) 0.019(2) 0.028(2) -0.0028(19) 0.0096(19) -0.0004(18)
C10 0.024(2) 0.020(2) 0.033(3) -0.004(2) 0.008(2) 0.000(2)
C11 0.022(2) 0.029(2) 0.033(3) -0.003(2) 0.008(2) 0.001(2)
C12 0.044(3) 0.032(3) 0.034(3) -0.005(2) 0.015(2) 0.005(2)
C13 0.050(3) 0.032(3) 0.037(3) 0.008(2) 0.021(3) 0.002(2)
C14 0.034(3) 0.029(3) 0.044(3) 0.004(2) 0.022(2) 0.002(2)
C15 0.020(2) 0.020(2) 0.038(3) 0.000(2) 0.012(2) -0.0022(19)
C16 0.018(2) 0.024(2) 0.032(3) -0.002(2) 0.012(2) 0.0024(19)
C17 0.021(2) 0.026(2) 0.032(3) -0.005(2) 0.0085(19) 0.004(2)
C18 0.027(2) 0.018(2) 0.044(3) -0.004(2) 0.012(2) -0.001(2)
C19 0.021(2) 0.027(2) 0.033(3) 0.004(2) 0.009(2) 0.005(2)
C20 0.023(2) 0.037(3) 0.028(3) -0.004(2) 0.006(2) 0.002(2)
C21 0.018(2) 0.022(2) 0.041(3) -0.008(2) 0.011(2) 0.0002(19)
C22 0.048(3) 0.039(3) 0.044(3) 0.005(3) 0.006(3) 0.006(3)
C23 0.021(2) 0.022(2) 0.038(3) 0.002(2) 0.009(2) 0.003(2)
C24 0.021(2) 0.026(2) 0.043(3) -0.001(2) 0.009(2) 0.005(2)
C25 0.023(2) 0.040(3) 0.049(3) 0.007(3) 0.017(2) 0.006(2)
C26 0.021(2) 0.028(3) 0.045(3) 0.009(2) 0.010(2) 0.002(2)
C27 0.021(2) 0.026(2) 0.044(3) 0.002(2) -0.002(2) 0.004(2)
C28 0.021(2) 0.029(3) 0.044(3) -0.001(2) 0.010(2) 0.005(2)
C29 0.027(3) 0.052(3) 0.067(4) 0.009(3) 0.013(3) -0.005(3)
C30 0.017(2) 0.021(2) 0.036(3) -0.001(2) 0.008(2) 0.0078(19)
C31 0.024(2) 0.024(2) 0.035(3) 0.003(2) 0.013(2) 0.003(2)
C32 0.020(2) 0.025(2) 0.037(3) -0.004(2) 0.003(2) 0.002(2)
C33 0.039(3) 0.027(3) 0.030(3) 0.002(2) 0.009(2) 0.004(2)
C34 0.038(3) 0.021(2) 0.036(3) 0.000(2) 0.015(2) 0.003(2)
C35 0.026(2) 0.023(2) 0.036(3) 0.003(2) 0.015(2) 0.004(2)
C36 0.068(4) 0.038(3) 0.039(3) -0.002(3) 0.010(3) -0.006(3)

loop_
_atom_type_symbol
_atom_type_description
_atom_type_scat_dispersion_real
_atom_type_scat_dispersion_imag
_atom_type_scat_source
C C 0.0033 0.0016 'International Tables Vol C Tables 4.2.6.8 and 6.1.1.4'
H H 0.0000 0.0000 'International Tables Vol C Tables 4.2.6.8 and 6.1.1.4'
Cr Cr 0.3209 0.6236 'International Tables Vol C Tables 4.2.6.8 and 6.1.1.4'
N N 0.0061 0.0033 'International Tables Vol C Tables 4.2.6.8 and 6.1.1.4'

loop_
_exptl_crystal_face_index_h
_exptl_crystal_face_index_k
_exptl_crystal_face_index_l
_exptl_crystal_face_perp_dist
_exptl_oxdiff_crystal_face_indexfrac_h
_exptl_oxdiff_crystal_face_indexfrac_k
_exptl_oxdiff_crystal_face_indexfrac_l
_exptl_oxdiff_crystal_face_x
_exptl_oxdiff_crystal_face_y
_exptl_oxdiff_crystal_face_z
-9 -19 4 0.0576 -9.0042 -19.0051 4.0029 -0.0180 -0.1808 0.9750
22 -9 -10 0.1246 22.0003 -9.0014 -10.0186 0.0117 0.9686 0.2521
-19 13 9 0.1319 -18.9992 13.0024 9.0171 -0.0158 -0.8862 -0.4663
9 19 -4 0.0576 9.0042 19.0051 -4.0029 0.0180 0.1808 -0.9750
-2 0 40 0.0111 -1.9873 -0.0030 39.9977 -1.0011 -0.0758 0.0013
2 0 -40 0.0111 1.9873 0.0030 -39.9977 1.0011 0.0758 -0.0013

loop_
_geom_angle_atom_site_label_1
_geom_angle_atom_site_label_2
_geom_angle_atom_site_label_3
_geom_angle
N1 Cr N2 76.01(13)
C16 Cr N1 165.68(16)
C16 Cr N2 95.16(15)
C23 Cr N1 93.50(15)
C23 Cr N2 153.25(16)
C23 Cr C16 89.55(16)
C30 Cr N1 91.85(15)
C30 Cr N2 102.34(15)
C30 Cr C16 101.15(17)
C30 Cr C23 102.53(18)
C2 N1 Cr 125.8(3)
C2 N1 C9 117.8(4)
C9 N1 Cr 114.7(3)
C8 N2 Cr 108.8(3)
C8 N2 C11 110.1(3)
C8 N2 C15 115.0(3)
C11 N2 Cr 94.1(2)
C15 N2 Cr 115.3(2)
C15 N2 C11 111.6(3)
N1 C2 H2 118.2
N1 C2 C3 123.7(4)
C3 C2 H2 118.2
C2 C3 H3 120.3
C4 C3 C2 119.4(4)
C4 C3 H3 120.3
C3 C4 H4 120.4
C3 C4 C10 119.3(4)
C10 C4 H4 120.4
C6 C5 H5 120.4
C6 C5 C10 119.3(4)
C10 C5 H5 120.4
C5 C6 H6 119.2
C5 C6 C7 121.6(4)
C7 C6 H6 119.2
C6 C7 H7 119.3
C8 C7 C6 121.5(4)
C8 C7 H7 119.3
C7 C8 N2 126.1(4)
C7 C8 C9 117.5(4)
C9 C8 N2 116.4(4)
N1 C9 C8 117.6(4)
N1 C9 C10 122.1(4)
C10 C9 C8 120.3(4)
C4 C10 C5 122.5(4)
C4 C10 C9 117.8(4)
C5 C10 C9 119.7(4)
N2 C11 H11A 108.6
N2 C11 H11B 108.6
N2 C11 C12 114.6(4)
H11A C11 H11B 107.6
C12 C11 H11A 108.6
C12 C11 H11B 108.6
C11 C12 H12A 109.7
C11 C12 H12B 109.7
C11 C12 C13 109.9(4)
H12A C12 H12B 108.2
C13 C12 H12A 109.7
C13 C12 H12B 109.7
C12 C13 H13A 110.0
C12 C13 H13B 110.0
C12 C13 C14 108.4(4)
H13A C13 H13B 108.4
C14 C13 H13A 110.0
C14 C13 H13B 110.0
C13 C14 H14A 109.3
C13 C14 H14B 109.3
C13 C14 C15 111.7(4)
H14A C14 H14B 107.9
C15 C14 H14A 109.3
C15 C14 H14B 109.3
N2 C15 C14 117.1(4)
N2 C15 H15A 108.0
N2 C15 H15B 108.0
C14 C15 H15A 108.0
C14 C15 H15B 108.0
H15A C15 H15B 107.3
C17 C16 Cr 126.7(3)
C17 C16 C21 113.9(4)
C21 C16 Cr 118.9(3)
C16 C17 H17 118.6
C16 C17 C18 122.8(4)
C18 C17 H17 118.6
C17 C18 H18 119.1
C19 C18 C17 121.8(4)
C19 C18 H18 119.1
C18 C19 C20 116.4(4)
C18 C19 C22 121.4(4)
C20 C19 C22 122.2(4)
C19 C20 H20 119.2
C19 C20 C21 121.5(4)
C21 C20 H20 119.2
C16 C21 H21 118.3
C20 C21 C16 123.4(4)
C20 C21 H21 118.3
C19 C22 H22A 109.5
C19 C22 H22B 109.5
C19 C22 H22C 109.5
H22A C22 H22B 109.5
H22A C22 H22C 109.5
H22B C22 H22C 109.5
C24 C23 Cr 127.9(3)
C28 C23 Cr 117.0(3)
C28 C23 C24 115.1(4)
C23 C24 H24 118.7
C25 C24 C23 122.7(5)
C25 C24 H24 118.7
C24 C25 H25 119.1
C24 C25 C26 121.7(5)
C26 C25 H25 119.1
C25 C26 C29 122.1(5)
C27 C26 C25 116.7(4)
C27 C26 C29 121.2(4)
C26 C27 H27 119.5
C26 C27 C28 120.9(4)
C28 C27 H27 119.5
C23 C28 C27 122.8(4)
C23 C28 H28 118.6
C27 C28 H28 118.6
C26 C29 H29A 109.5
C26 C29 H29B 109.5
C26 C29 H29C 109.5
H29A C29 H29B 109.5
H29A C29 H29C 109.5
H29B C29 H29C 109.5
C31 C30 Cr 123.2(3)
C35 C30 Cr 121.4(3)
C35 C30 C31 115.4(4)
C30 C31 H31 119.0
C30 C31 C32 122.0(4)
C32 C31 H31 119.0
C31 C32 H32 119.6
C33 C32 C31 120.8(4)
C33 C32 H32 119.6
C32 C33 C36 121.3(4)
C34 C33 C32 117.4(4)
C34 C33 C36 121.3(4)
C33 C34 H34 119.0
C33 C34 C35 122.1(4)
C35 C34 H34 119.0
C30 C35 H35 118.9
C34 C35 C30 122.3(4)
C34 C35 H35 118.9
C33 C36 H36A 109.5
C33 C36 H36B 109.5
C33 C36 H36C 109.5
H36A C36 H36B 109.5
H36A C36 H36C 109.5
H36B C36 H36C 109.5

loop_
_geom_bond_atom_site_label_1
_geom_bond_atom_site_label_2
_geom_bond_distance
Cr N1 2.138(3)
Cr N2 2.253(3)
Cr C16 2.073(4)
Cr C23 2.054(4)
Cr C30 2.034(4)
N1 C2 1.327(5)
N1 C9 1.379(5)
N2 C8 1.433(5)
N2 C11 1.504(5)
N2 C15 1.494(5)
C2 H2 0.9500
C2 C3 1.392(6)
C3 H3 0.9500
C3 C4 1.375(6)
C4 H4 0.9500
C4 C10 1.410(6)
C5 H5 0.9500
C5 C6 1.356(6)
C5 C10 1.411(6)
C6 H6 0.9500
C6 C7 1.400(6)
C7 H7 0.9500
C7 C8 1.384(6)
C8 C9 1.426(6)
C9 C10 1.413(6)
C11 H11A 0.9900
C11 H11B 0.9900
C11 C12 1.516(6)
C12 H12A 0.9900
C12 H12B 0.9900
C12 C13 1.518(6)
C13 H13A 0.9900
C13 H13B 0.9900
C13 C14 1.519(7)
C14 H14A 0.9900
C14 H14B 0.9900
C14 C15 1.524(6)
C15 H15A 0.9900
C15 H15B 0.9900
C16 C17 1.393(6)
C16 C21 1.399(6)
C17 H17 0.9500
C17 C18 1.403(6)
C18 H18 0.9500
C18 C19 1.376(6)
C19 C20 1.385(6)
C19 C22 1.497(6)
C20 H20 0.9500
C20 C21 1.389(6)
C21 H21 0.9500
C22 H22A 0.9800
C22 H22B 0.9800
C22 H22C 0.9800
C23 C24 1.400(6)
C23 C28 1.387(6)
C24 H24 0.9500
C24 C25 1.380(6)
C25 H25 0.9500
C25 C26 1.390(7)
C26 C27 1.388(6)
C26 C29 1.507(6)
C27 H27 0.9500
C27 C28 1.402(6)
C28 H28 0.9500
C29 H29A 0.9800
C29 H29B 0.9800
C29 H29C 0.9800
C30 C31 1.395(6)
C30 C35 1.390(6)
C31 H31 0.9500
C31 C32 1.405(6)
C32 H32 0.9500
C32 C33 1.378(6)
C33 C34 1.371(6)
C33 C36 1.513(6)
C34 H34 0.9500
C34 C35 1.380(6)
C35 H35 0.9500
C36 H36A 0.9800
C36 H36B 0.9800
C36 H36C 0.9800

loop_
_geom_torsion_atom_site_label_1
_geom_torsion_atom_site_label_2
_geom_torsion_atom_site_label_3
_geom_torsion_atom_site_label_4
_geom_torsion
Cr N1 C2 C3 -164.8(3)
Cr N1 C9 C8 -14.3(5)
Cr N1 C9 C10 164.1(3)
Cr N2 C8 C7 -158.2(4)
Cr N2 C8 C9 22.1(4)
Cr N2 C11 C12 165.0(3)
Cr N2 C15 C14 -146.8(3)
Cr C16 C17 C18 169.3(3)
Cr C16 C21 C20 -171.7(3)
Cr C23 C24 C25 -179.2(3)
Cr C23 C28 C27 -178.6(3)
Cr C30 C31 C32 175.9(3)
Cr C30 C35 C34 -175.3(3)
N1 C2 C3 C4 2.0(7)
N1 C9 C10 C4 2.7(6)
N1 C9 C10 C5 -175.1(4)
N2 C8 C9 N1 -6.5(6)
N2 C8 C9 C10 175.2(4)
N2 C11 C12 C13 -57.6(5)
C2 N1 C9 C8 179.5(4)
C2 N1 C9 C10 -2.1(6)
C2 C3 C4 C10 -1.4(7)
C3 C4 C10 C5 176.8(4)
C3 C4 C10 C9 -0.9(6)
C5 C6 C7 C8 2.3(7)
C6 C5 C10 C4 -176.6(4)
C6 C5 C10 C9 1.0(7)
C6 C7 C8 N2 -177.8(4)
C6 C7 C8 C9 1.9(7)
C7 C8 C9 N1 173.8(4)
C7 C8 C9 C10 -4.6(6)
C8 N2 C11 C12 -83.2(4)
C8 N2 C15 C14 85.3(5)
C8 C9 C10 C4 -179.0(4)
C8 C9 C10 C5 3.2(6)
C9 N1 C2 C3 -0.3(6)
C10 C5 C6 C7 -3.8(7)
C11 N2 C8 C7 99.9(5)
C11 N2 C8 C9 -79.8(4)
C11 N2 C15 C14 -41.0(5)
C11 C12 C13 C14 61.2(5)
C12 C13 C14 C15 -56.1(5)
C13 C14 C15 N2 47.7(5)
C15 N2 C8 C7 -27.2(6)
C15 N2 C8 C9 153.1(4)
C15 N2 C11 C12 45.8(5)
C16 C17 C18 C19 3.0(7)
C17 C16 C21 C20 1.1(6)
C17 C18 C19 C20 -1.0(7)
C17 C18 C19 C22 177.7(4)
C18 C19 C20 C21 -0.8(7)
C19 C20 C21 C16 0.8(7)
C21 C16 C17 C18 -2.9(6)
C22 C19 C20 C21 -179.5(4)
C23 C24 C25 C26 -1.9(7)
C24 C23 C28 C27 0.9(6)
C24 C25 C26 C27 0.1(7)
C24 C25 C26 C29 -179.3(4)
C25 C26 C27 C28 2.1(7)
C26 C27 C28 C23 -2.7(7)
C28 C23 C24 C25 1.4(6)
C29 C26 C27 C28 -178.5(4)
C30 C31 C32 C33 0.4(7)
C31 C30 C35 C34 4.0(6)
C31 C32 C33 C34 2.2(6)
C31 C32 C33 C36 -178.9(4)
C32 C33 C34 C35 -1.6(7)
C33 C34 C35 C30 -1.6(7)
C35 C30 C31 C32 -3.4(6)
C36 C33 C34 C35 179.4(4)

loop_
_platon_squeeze_void_nr
_platon_squeeze_void_average_x
_platon_squeeze_void_average_y
_platon_squeeze_void_average_z
_platon_squeeze_void_volume
_platon_squeeze_void_count_electrons
_platon_squeeze_void_content
1 0.367 -0.000 0.500 931 112 toluene
2 0.250 0.500 -0.000 931 112 toluene
